data_7707377
loop_
_publ_author_name
'Paparo, Albert'
'Matthews, Aidan J. R.'
'Smith, Cory D.'
'Edwards, Alison J.'
'Yuvaraj, K.'
'Jones, Cameron'

_publ_section_title
;
 N-Heterocyclic carbene, carbodiphosphorane and diphosphine adducts of
 beryllium dihalides: synthesis, characterisation and reduction studies.
;
_journal_issue 22
_journal_name_full 'Dalton transactions (Cambridge, England : 2003)'
_journal_page_first 7604
_journal_page_last 7609
_journal_paper_doi 10.1039/d1dt01393a
_journal_volume 50
_journal_year 2021
_chemical_formula_sum 'C26 H24 Be I2 P2'
_chemical_formula_weight 661.20
_space_group_crystal_system tetragonal
_space_group_IT_number 142
_space_group_name_Hall '-I 4bd 2c'
_space_group_name_H-M_alt 'I 41/a c d :2'
_atom_sites_solution_hydrogens geom
_audit_creation_method SHELXL-2016/6
_audit_update_record
;
2021-04-26 deposited with the CCDC.	2021-05-11 downloaded from the CCDC.
;
_cell_angle_alpha 90
_cell_angle_beta 90
_cell_angle_gamma 90
_cell_formula_units_Z 16
_cell_length_a 22.3321(7)
_cell_length_b 22.3321(7)
_cell_length_c 20.3419(18)
_cell_measurement_reflns_used 3417
_cell_measurement_temperature 123(2)
_cell_measurement_theta_max 24.0100
_cell_measurement_theta_min 3.5010
_cell_volume 10145.0(10)
_computing_cell_refinement 'CrysAlisPro 1.171.40.53 (Rigaku OD, 2019)'
_computing_data_collection 'CrysAlisPro 1.171.40.53 (Rigaku OD, 2019)'
_computing_data_reduction 'CrysAlisPro 1.171.40.53 (Rigaku OD, 2019)'
_computing_structure_refinement 'SHELXL-2016/6 (Sheldrick, 2016)'
_computing_structure_solution 'ShelXT (Sheldrick, 2015)'
_diffrn_ambient_temperature 123(2)
_diffrn_measured_fraction_theta_full 0.998
_diffrn_measured_fraction_theta_max 0.998
_diffrn_measurement_device_type 'XtaLAB Synergy, Dualflex, HyPix'
_diffrn_measurement_method '\w scans'
_diffrn_radiation_type MoK\a
_diffrn_radiation_wavelength 0.71073
_diffrn_reflns_av_R_equivalents 0.0805
_diffrn_reflns_av_unetI/netI 0.0351
_diffrn_reflns_Laue_measured_fraction_full 0.998
_diffrn_reflns_Laue_measured_fraction_max 0.998
_diffrn_reflns_limit_h_max 27
_diffrn_reflns_limit_h_min -26
_diffrn_reflns_limit_k_max 27
_diffrn_reflns_limit_k_min -20
_diffrn_reflns_limit_l_max 24
_diffrn_reflns_limit_l_min -24
_diffrn_reflns_number 19373
_diffrn_reflns_point_group_measured_fraction_full 0.998
_diffrn_reflns_point_group_measured_fraction_max 0.998
_diffrn_reflns_theta_full 25.242
_diffrn_reflns_theta_max 25.489
_diffrn_reflns_theta_min 3.438
_diffrn_source 'micro-focus sealed X-ray tube'
_exptl_absorpt_coefficient_mu 2.618
_exptl_absorpt_correction_T_max 1.00000
_exptl_absorpt_correction_T_min 0.65247
_exptl_absorpt_correction_type multi-scan
_exptl_absorpt_process_details
;
CrysAlisPro 1.171.40.53 (Rigaku Oxford Diffraction, 2019)
Empirical absorption correction using spherical harmonics,
 implemented in SCALE3 ABSPACK scaling algorithm.
;
_exptl_crystal_colour yellow
_exptl_crystal_density_diffrn 1.732
_exptl_crystal_description irregular
_exptl_crystal_F_000 5120
_exptl_crystal_size_max 0.059
_exptl_crystal_size_mid 0.048
_exptl_crystal_size_min 0.028
_refine_diff_density_max 1.481
_refine_diff_density_min -0.820
_refine_diff_density_rms 0.172
_refine_ls_extinction_method none
_refine_ls_goodness_of_fit_ref 1.155
_refine_ls_hydrogen_treatment constr
_refine_ls_matrix_type full
_refine_ls_number_parameters 141
_refine_ls_number_reflns 2371
_refine_ls_number_restraints 69
_refine_ls_restrained_S_all 1.153
_refine_ls_R_factor_all 0.1213
_refine_ls_R_factor_gt 0.1005
_refine_ls_shift/su_max 0.000
_refine_ls_shift/su_mean 0.000
_refine_ls_structure_factor_coef Fsqd
_refine_ls_weighting_details 'w=1/[\s^2^(Fo^2^)+(0.0726P)^2^+320.5459P] where P=(Fo^2^+2Fc^2^)/3'
_refine_ls_weighting_scheme calc
_refine_ls_wR_factor_gt 0.2136
_refine_ls_wR_factor_ref 0.2251
_reflns_Friedel_coverage 0.000
_reflns_number_gt 1913
_reflns_number_total 2371
_reflns_threshold_expression 'I > 2\s(I)'
_cod_data_source_file d1dt01393a2.cif
_cod_data_source_block Cj1478
_cod_depositor_comments 'Adding full bibliography for 7707372--7707383.cif.'
_cod_original_cell_volume 10145.0(11)
_cod_original_sg_symbol_H-M 'I 41/a c d'
_cod_database_code 7707377
_shelx_shelxl_version_number 2016/6
_shelx_space_group_comment
;
The symmetry employed for this shelxl refinement is uniquely defined
by the following loop, which should always be used as a source of
symmetry information in preference to the above space-group names.
They are only intended as comments.
;
_shelx_estimated_absorpt_t_min 0.861
_shelx_estimated_absorpt_t_max 0.930

loop_
_space_group_symop_operation_xyz
'x, y, z'
'-y+1/4, x+3/4, z+1/4'
'-x, -y+1/2, z'
'y+1/4, -x+1/4, z+3/4'
'x, -y, -z+1/2'
'-x+1/2, y, -z'
'y+3/4, x+1/4, -z+1/4'
'-y+1/4, -x+1/4, -z+1/4'
'x+1/2, y+1/2, z+1/2'
'-y+3/4, x+5/4, z+3/4'
'-x+1/2, -y+1, z+1/2'
'y+3/4, -x+3/4, z+5/4'
'x+1/2, -y+1/2, -z+1'
'-x+1, y+1/2, -z+1/2'
'y+5/4, x+3/4, -z+3/4'
'-y+3/4, -x+3/4, -z+3/4'
'-x, -y, -z'
'y-1/4, -x-3/4, -z-1/4'
'x, y-1/2, -z'
'-y-1/4, x-1/4, -z-3/4'
'-x, y, z-1/2'
'x-1/2, -y, z'
'-y-3/4, -x-1/4, z-1/4'
'y-1/4, x-1/4, z-1/4'
'-x+1/2, -y+1/2, -z+1/2'
'y+1/4, -x-1/4, -z+1/4'
'x+1/2, y, -z+1/2'
'-y+1/4, x+1/4, -z-1/4'
'-x+1/2, y+1/2, z'
'x, -y+1/2, z+1/2'
'-y-1/4, -x+1/4, z+1/4'
'y+1/4, x+1/4, z+1/4'

loop_
_atom_site_label
_atom_site_type_symbol
_atom_site_fract_x
_atom_site_fract_y
_atom_site_fract_z
_atom_site_U_iso_or_equiv
_atom_site_adp_type
_atom_site_occupancy
_atom_site_site_symmetry_order
_atom_site_calc_flag
_atom_site_refinement_flags_posn
_atom_site_refinement_flags_adp
_atom_site_refinement_flags_occupancy
_atom_site_disorder_assembly
_atom_site_disorder_group
I1 I 0.75944(4) 0.58611(4) 0.68823(5) 0.0629(4) Uani 1 1 d . . . . .
P1 P 0.59896(14) 0.58633(13) 0.69886(17) 0.0460(8) Uani 1 1 d . . . . .
C1 C 0.6140(6) 0.5315(5) 0.7631(6) 0.051(3) Uani 1 1 d . . . . .
H1A H 0.653386 0.540110 0.783196 0.061 Uiso 1 1 calc R U . . .
H1B H 0.583129 0.535074 0.797803 0.061 Uiso 1 1 calc R U . . .
C2 C 0.5991(6) 0.6574(5) 0.7436(7) 0.058(4) Uani 1 1 d D . . . .
C3 C 0.5669(11) 0.7038(11) 0.7193(14) 0.166(11) Uani 1 1 d D U . . .
H3 H 0.541715 0.699099 0.682060 0.199 Uiso 1 1 calc R U . . .
C4 C 0.5722(14) 0.7577(17) 0.7505(15) 0.217(18) Uani 1 1 d D U . . .
H4 H 0.551988 0.790842 0.731356 0.260 Uiso 1 1 calc R U . . .
C5 C 0.6036(12) 0.7683(13) 0.8063(13) 0.139(9) Uani 1 1 d D U . . .
H5 H 0.600748 0.804604 0.830477 0.166 Uiso 1 1 calc R U . . .
C6 C 0.6391(12) 0.7225(10) 0.8243(13) 0.138(9) Uani 1 1 d D U . . .
H6 H 0.667935 0.728752 0.858009 0.166 Uiso 1 1 calc R U . . .
C7 C 0.6351(9) 0.6672(10) 0.7954(9) 0.108(7) Uani 1 1 d D U . . .
H7 H 0.658189 0.635026 0.812488 0.130 Uiso 1 1 calc R U . . .
C8 C 0.5198(6) 0.5723(5) 0.6766(8) 0.058(4) Uani 1 1 d . . . . .
C9 C 0.5079(7) 0.5537(7) 0.6151(11) 0.104(7) Uani 1 1 d . . . . .
H9 H 0.539061 0.549402 0.583636 0.124 Uiso 1 1 calc R U . . .
C10 C 0.4480(11) 0.5407(9) 0.5984(13) 0.125(8) Uani 1 1 d . U . . .
H10 H 0.437450 0.529004 0.555029 0.150 Uiso 1 1 calc R U . . .
C11 C 0.4052(8) 0.5453(8) 0.6468(10) 0.088(5) Uani 1 1 d . U . . .
H11 H 0.365521 0.532614 0.637452 0.106 Uiso 1 1 calc R U . . .
C12 C 0.4166(7) 0.5657(7) 0.7027(9) 0.076(4) Uani 1 1 d . U . . .
H12 H 0.384552 0.571801 0.732647 0.091 Uiso 1 1 calc R U . . .
C13 C 0.4752(6) 0.5800(7) 0.7228(10) 0.081(5) Uani 1 1 d . . . . .
H13 H 0.483640 0.594239 0.765880 0.097 Uiso 1 1 calc R U . . .
Be1 Be 0.6702(8) 0.5798(8) 0.625000 0.050(5) Uani 1 2 d S T P . .

loop_
_atom_site_aniso_label
_atom_site_aniso_U_11
_atom_site_aniso_U_22
_atom_site_aniso_U_33
_atom_site_aniso_U_23
_atom_site_aniso_U_13
_atom_site_aniso_U_12
I1 0.0451(5) 0.0662(6) 0.0775(7) 0.0125(5) -0.0115(4) -0.0016(4)
P1 0.0461(17) 0.0287(14) 0.063(2) -0.0037(14) 0.0062(15) 0.0006(12)
C1 0.054(7) 0.041(7) 0.057(8) -0.002(6) -0.004(6) -0.005(6)
C2 0.059(8) 0.023(6) 0.094(11) -0.003(6) 0.012(8) 0.004(5)
C3 0.170(13) 0.157(12) 0.170(12) -0.006(7) -0.007(7) 0.005(7)
C4 0.221(19) 0.211(19) 0.218(19) -0.002(7) -0.007(7) 0.003(7)
C5 0.139(11) 0.131(11) 0.146(11) -0.008(7) -0.004(7) -0.001(7)
C6 0.141(11) 0.133(11) 0.141(10) -0.009(7) -0.003(7) -0.003(7)
C7 0.114(9) 0.100(8) 0.112(9) -0.005(6) 0.001(6) -0.007(6)
C8 0.044(7) 0.039(7) 0.091(10) -0.002(7) 0.009(7) -0.001(5)
C9 0.045(9) 0.116(15) 0.151(18) -0.055(14) -0.016(11) 0.000(9)
C10 0.118(9) 0.130(10) 0.126(10) -0.013(7) -0.006(7) -0.004(7)
C11 0.076(7) 0.084(7) 0.104(8) 0.002(6) -0.001(6) -0.004(6)
C12 0.068(6) 0.072(7) 0.088(7) 0.012(6) 0.016(6) 0.013(5)
C13 0.044(8) 0.062(9) 0.137(15) -0.005(10) 0.028(9) 0.010(7)
Be1 0.048(8) 0.048(8) 0.054(13) 0.013(7) 0.013(7) -0.008(10)

loop_
_atom_type_symbol
_atom_type_description
_atom_type_scat_dispersion_real
_atom_type_scat_dispersion_imag
_atom_type_scat_source
C C 0.0033 0.0016 'International Tables Vol C Tables 4.2.6.8 and 6.1.1.4'
H H 0.0000 0.0000 'International Tables Vol C Tables 4.2.6.8 and 6.1.1.4'
Be Be 0.0005 0.0002 'International Tables Vol C Tables 4.2.6.8 and 6.1.1.4'
I I -0.4742 1.8119 'International Tables Vol C Tables 4.2.6.8 and 6.1.1.4'
P P 0.1023 0.0942 'International Tables Vol C Tables 4.2.6.8 and 6.1.1.4'

loop_
_geom_angle_atom_site_label_1
_geom_angle_atom_site_label_2
_geom_angle_atom_site_label_3
_geom_angle
_geom_angle_site_symmetry_1
_geom_angle_site_symmetry_3
_geom_angle_publ_flag
C1 P1 C2 103.1(6) . . ?
C1 P1 C8 103.7(6) . . ?
C2 P1 C8 105.7(6) . . ?
C1 P1 Be1 108.3(7) . . ?
C2 P1 Be1 113.4(5) . . ?
C8 P1 Be1 120.9(5) . . ?
C1 C1 P1 112.1(12) 5_566 . ?
C1 C1 H1A 109.2 5_566 . ?
P1 C1 H1A 109.2 . . ?
C1 C1 H1B 109.2 5_566 . ?
P1 C1 H1B 109.2 . . ?
H1A C1 H1B 107.9 . . ?
C7 C2 C3 119(2) . . ?
C7 C2 P1 122.1(13) . . ?
C3 C2 P1 118.8(17) . . ?
C2 C3 C4 117(3) . . ?
C2 C3 H3 121.3 . . ?
C4 C3 H3 121.3 . . ?
C5 C4 C3 126(4) . . ?
C5 C4 H4 117.0 . . ?
C3 C4 H4 117.0 . . ?
C6 C5 C4 114(3) . . ?
C6 C5 H5 123.2 . . ?
C4 C5 H5 123.2 . . ?
C5 C6 C7 122(3) . . ?
C5 C6 H6 119.0 . . ?
C7 C6 H6 119.0 . . ?
C2 C7 C6 121(2) . . ?
C2 C7 H7 119.3 . . ?
C6 C7 H7 119.3 . . ?
C9 C8 C13 122.0(15) . . ?
C9 C8 P1 118.0(12) . . ?
C13 C8 P1 120.0(13) . . ?
C8 C9 C10 118(2) . . ?
C8 C9 H9 120.8 . . ?
C10 C9 H9 120.8 . . ?
C11 C10 C9 118(2) . . ?
C11 C10 H10 120.9 . . ?
C9 C10 H10 120.9 . . ?
C12 C11 C10 122(2) . . ?
C12 C11 H11 118.8 . . ?
C10 C11 H11 118.8 . . ?
C11 C12 C13 122.4(18) . . ?
C11 C12 H12 118.8 . . ?
C13 C12 H12 118.8 . . ?
C8 C13 C12 116.3(17) . . ?
C8 C13 H13 121.8 . . ?
C12 C13 H13 121.8 . . ?
P1 Be1 P1 111.9(11) 8_666 . ?
P1 Be1 I1 103.51(9) 8_666 8_666 ?
P1 Be1 I1 112.55(8) . 8_666 ?
P1 Be1 I1 112.55(8) 8_666 . ?
P1 Be1 I1 103.51(9) . . ?
I1 Be1 I1 113.1(10) 8_666 . ?

loop_
_geom_bond_atom_site_label_1
_geom_bond_atom_site_label_2
_geom_bond_distance
_geom_bond_site_symmetry_2
_geom_bond_publ_flag
I1 Be1 2.377(14) . ?
P1 C1 1.822(13) . ?
P1 C2 1.829(13) . ?
P1 C8 1.852(14) . ?
P1 Be1 2.193(14) . ?
C1 C1 1.50(2) 5_566 ?
C1 H1A 0.9900 . ?
C1 H1B 0.9900 . ?
C2 C7 1.344(15) . ?
C2 C3 1.354(16) . ?
C3 C4 1.366(17) . ?
C3 H3 0.9500 . ?
C4 C5 1.355(16) . ?
C4 H4 0.9500 . ?
C5 C6 1.345(16) . ?
C5 H5 0.9500 . ?
C6 C7 1.372(15) . ?
C6 H6 0.9500 . ?
C7 H7 0.9500 . ?
C8 C9 1.34(2) . ?
C8 C13 1.38(2) . ?
C9 C10 1.41(3) . ?
C9 H9 0.9500 . ?
C10 C11 1.38(3) . ?
C10 H10 0.9500 . ?
C11 C12 1.25(2) . ?
C11 H11 0.9500 . ?
C12 C13 1.41(2) . ?
C12 H12 0.9500 . ?
C13 H13 0.9500 . ?

loop_
_geom_torsion_atom_site_label_1
_geom_torsion_atom_site_label_2
_geom_torsion_atom_site_label_3
_geom_torsion_atom_site_label_4
_geom_torsion
_geom_torsion_site_symmetry_1
_geom_torsion_site_symmetry_2
_geom_torsion_site_symmetry_3
_geom_torsion_site_symmetry_4
_geom_torsion_publ_flag
C2 P1 C1 C1 178.2(5) . . . 5_566 ?
C8 P1 C1 C1 68.2(6) . . . 5_566 ?
Be1 P1 C1 C1 -61.4(4) . . . 5_566 ?
C1 P1 C2 C7 34.0(15) . . . . ?
C8 P1 C2 C7 142.5(14) . . . . ?
Be1 P1 C2 C7 -82.9(15) . . . . ?
C1 P1 C2 C3 -153.6(12) . . . . ?
C8 P1 C2 C3 -45.1(13) . . . . ?
Be1 P1 C2 C3 89.5(13) . . . . ?
C7 C2 C3 C4 -1.6(17) . . . . ?
P1 C2 C3 C4 -174.3(13) . . . . ?
C2 C3 C4 C5 -5(2) . . . . ?
C3 C4 C5 C6 11(3) . . . . ?
C4 C5 C6 C7 -11(4) . . . . ?
C3 C2 C7 C6 1(3) . . . . ?
P1 C2 C7 C6 173.2(18) . . . . ?
C5 C6 C7 C2 6(4) . . . . ?
C1 P1 C8 C9 -116.6(10) . . . . ?
C2 P1 C8 C9 135.3(10) . . . . ?
Be1 P1 C8 C9 4.8(13) . . . . ?
C1 P1 C8 C13 62.4(12) . . . . ?
C2 P1 C8 C13 -45.7(12) . . . . ?
Be1 P1 C8 C13 -176.2(11) . . . . ?
C13 C8 C9 C10 -1.4(15) . . . . ?
P1 C8 C9 C10 177.6(11) . . . . ?
C8 C9 C10 C11 -2.6(17) . . . . ?
C9 C10 C11 C12 7(3) . . . . ?
C10 C11 C12 C13 -6(3) . . . . ?
C9 C8 C13 C12 2(2) . . . . ?
P1 C8 C13 C12 -177.2(11) . . . . ?
C11 C12 C13 C8 2(2) . . . . ?
